data_4308534
loop_
_publ_author_name
'Diane A. Dickie'
'Michael C. Jennings'
'Hilary A. Jenkins'
'Jason A. C. Clyburne'

_publ_contact_author_address
;Department of Chemistry
Simon Fraser University
8888 University Dr
Burnaby, BC V5A 1S6
Canada
;
_publ_contact_author_email clyburne@sfu.ca
_publ_contact_author_fax (604)291-3765
_publ_contact_author_name 'Jason Clyburne'
_publ_contact_author_phone (604)291-4885
_publ_section_title
;
A Zinc Carboxylate Network Containing Metal Sites with Low Coordination
Numbers
;
_journal_name_full 'Inorganic Chemistry'
_journal_page_first 828
_journal_page_last 830
_journal_paper_doi 10.1021/ic048443h
_journal_volume 44
_journal_year 2005
_chemical_formula_sum 'C20 H14 O4'
_chemical_formula_weight 318.31
_chemical_name_systematic
; 
 ? 
;
_space_group_IT_number 92
_symmetry_cell_setting tetragonal
_symmetry_space_group_name_Hall 'P 4abw 2nw'
_symmetry_space_group_name_H-M 'P 41 21 2'
_atom_sites_solution_hydrogens geom
_atom_sites_solution_primary direct
_atom_sites_solution_secondary difmap
_audit_creation_method SHELXL-97
_cell_angle_alpha 90.00
_cell_angle_beta 90.00
_cell_angle_gamma 90.00
_cell_formula_units_Z 8
_cell_length_a 13.5640(3)
_cell_length_b 13.5640(3)
_cell_length_c 17.0150(4)
_cell_measurement_temperature 173(2)
_cell_volume 3130.46(12)
_computing_structure_refinement 'SHELXL-97 (Sheldrick, 1997)'
_computing_structure_solution 'SHELXS-97 (Sheldrick, 1990)'
_diffrn_ambient_temperature 173(2)
_diffrn_measured_fraction_theta_full 0.995
_diffrn_measured_fraction_theta_max 0.995
_diffrn_radiation_monochromator graphite
_diffrn_radiation_source 'fine-focus sealed tube'
_diffrn_radiation_type MoK\a
_diffrn_radiation_wavelength 0.71073
_diffrn_reflns_av_R_equivalents 0.0338
_diffrn_reflns_av_sigmaI/netI 0.0467
_diffrn_reflns_limit_h_max 16
_diffrn_reflns_limit_h_min -16
_diffrn_reflns_limit_k_max 11
_diffrn_reflns_limit_k_min -11
_diffrn_reflns_limit_l_max 20
_diffrn_reflns_limit_l_min -20
_diffrn_reflns_number 6119
_diffrn_reflns_theta_full 26.00
_diffrn_reflns_theta_max 26.00
_diffrn_reflns_theta_min 3.57
_exptl_absorpt_coefficient_mu 0.094
_exptl_absorpt_correction_T_max 0.9906
_exptl_absorpt_correction_T_min 0.9814
_exptl_crystal_density_diffrn 1.351
_exptl_crystal_density_method 'not measured'
_exptl_crystal_F_000 1328
_exptl_crystal_size_max 0.20
_exptl_crystal_size_mid 0.10
_exptl_crystal_size_min 0.10
_refine_diff_density_max 0.194
_refine_diff_density_min -0.128
_refine_diff_density_rms 0.032
_refine_ls_abs_structure_details 'Flack H D (1983), Acta Cryst. A39, 876-881'
_refine_ls_abs_structure_Flack 1.0(12)
_refine_ls_extinction_coef 0.0024(9)
_refine_ls_extinction_expression Fc^*^=kFc[1+0.001xFc^2^\l^3^/sin(2\q)]^-1/4^
_refine_ls_extinction_method SHELXL
_refine_ls_goodness_of_fit_ref 1.041
_refine_ls_hydrogen_treatment mixed
_refine_ls_matrix_type full
_refine_ls_number_parameters 222
_refine_ls_number_reflns 3074
_refine_ls_number_restraints 0
_refine_ls_restrained_S_all 1.041
_refine_ls_R_factor_all 0.0574
_refine_ls_R_factor_gt 0.0396
_refine_ls_shift/su_max 0.001
_refine_ls_shift/su_mean 0.000
_refine_ls_structure_factor_coef Fsqd
_refine_ls_weighting_details 'calc w=1/[\s^2^(Fo^2^)+(0.0370P)^2^+0.4022P] where P=(Fo^2^+2Fc^2^)/3'
_refine_ls_weighting_scheme calc
_refine_ls_wR_factor_gt 0.0808
_refine_ls_wR_factor_ref 0.0885
_reflns_number_gt 2491
_reflns_number_total 3074
_reflns_threshold_expression >2sigma(I)
_cod_data_source_file ic048443hsi20041105_044950.cif
_cod_data_source_block sask1
_cod_database_code 4308534

loop_
_symmetry_equiv_pos_as_xyz
'x, y, z'
'-x, -y, z+1/2'
'x+1/2, -y+1/2, -z+3/4'
'-x+1/2, y+1/2, -z+1/4'
'-y, -x, -z+1/2'
'y, x, -z'
'y+1/2, -x+1/2, z+3/4'
'-y+1/2, x+1/2, z+1/4'

loop_
_atom_site_label
_atom_site_type_symbol
_atom_site_fract_x
_atom_site_fract_y
_atom_site_fract_z
_atom_site_U_iso_or_equiv
_atom_site_adp_type
_atom_site_occupancy
_atom_site_symmetry_multiplicity
_atom_site_calc_flag
_atom_site_refinement_flags
_atom_site_disorder_assembly
_atom_site_disorder_group
O1 O 0.21747(9) 0.33338(10) -0.50290(9) 0.0417(4) Uani 1 1 d . . .
H1 H 0.1809 0.2834 -0.5026 0.063 Uiso 0.50 1 calc PR . .
O2 O 0.66595(9) 0.60956(9) -0.44241(8) 0.0355(3) Uani 1 1 d . . .
H2 H 0.7063 0.6559 -0.4486 0.053 Uiso 0.50 1 calc PR . .
O3 O 0.41832(10) 0.69417(9) -0.23335(9) 0.0418(4) Uani 1 1 d . . .
H3 H 0.3686 0.7310 -0.2353 0.063 Uiso 0.50 1 calc PR . .
O4 O 0.68897(10) 0.23874(9) -0.30132(8) 0.0382(4) Uani 1 1 d . . .
H4 H 0.7363 0.1994 -0.2957 0.057 Uiso 0.50 1 calc PR . .
C1 C 0.30670(12) 0.30670(12) -0.5000 0.0290(6) Uani 1 2 d S . .
C2 C 0.38422(13) 0.38422(13) -0.5000 0.0281(6) Uani 1 2 d S . .
C3 C 0.48288(13) 0.35825(13) -0.50880(11) 0.0306(4) Uani 1 1 d . . .
H3A H 0.5002 0.2908 -0.5144 0.037 Uiso 1 1 calc R . .
C4 C 0.55676(13) 0.42996(13) -0.50948(11) 0.0285(4) Uani 1 1 d . . .
C5 C 0.52910(12) 0.52910(12) -0.5000 0.0270(6) Uani 1 2 d S . .
C6 C 0.60721(12) 0.60721(12) -0.5000 0.0265(6) Uani 1 2 d S . .
C7 C 0.66158(13) 0.40025(13) -0.51997(11) 0.0294(4) Uani 1 1 d . . .
C8 C 0.72265(15) 0.44604(15) -0.57462(13) 0.0387(5) Uani 1 1 d . . .
H8A H 0.6972 0.4965 -0.6076 0.046 Uiso 1 1 calc R . .
C9 C 0.82061(16) 0.41800(17) -0.58089(15) 0.0521(6) Uani 1 1 d . . .
H9A H 0.8619 0.4490 -0.6186 0.062 Uiso 1 1 calc R . .
C10 C 0.85864(16) 0.34546(18) -0.53281(16) 0.0536(7) Uani 1 1 d . . .
H10A H 0.9261 0.3273 -0.5368 0.064 Uiso 1 1 calc R . .
C11 C 0.79870(15) 0.29988(16) -0.47927(14) 0.0453(6) Uani 1 1 d . . .
H11A H 0.8248 0.2500 -0.4460 0.054 Uiso 1 1 calc R . .
C12 C 0.70027(14) 0.32599(14) -0.47328(12) 0.0354(5) Uani 1 1 d . . .
H12A H 0.6589 0.2927 -0.4369 0.042 Uiso 1 1 calc R . .
C13 C 0.39333(12) 0.60667(12) -0.2500 0.0294(6) Uani 1 2 d S . .
C14 C 0.47125(12) 0.52875(12) -0.2500 0.0288(6) Uani 1 2 d S . .
C15 C 0.56952(13) 0.55505(13) -0.24295(11) 0.0302(4) Uani 1 1 d . . .
H15A H 0.5867 0.6225 -0.2364 0.036 Uiso 1 1 calc R . .
C16 C 0.64363(12) 0.48381(13) -0.24541(11) 0.0276(4) Uani 1 1 d . . .
C17 C 0.61628(12) 0.38372(12) -0.2500 0.0263(6) Uani 1 2 d S . .
C18 C 0.69436(12) 0.30564(12) -0.2500 0.0250(6) Uani 1 2 d S . .
C19 C 0.74842(13) 0.51670(13) -0.24800(12) 0.0278(4) Uani 1 1 d . . .
C20 C 0.80476(14) 0.49773(14) -0.31418(12) 0.0376(5) Uani 1 1 d . . .
H20A H 0.7776 0.4612 -0.3566 0.045 Uiso 1 1 calc R . .
C21 C 0.90106(15) 0.53215(15) -0.31854(15) 0.0447(6) Uani 1 1 d . . .
H21A H 0.9392 0.5197 -0.3643 0.054 Uiso 1 1 calc R . .
C22 C 0.94159(15) 0.58395(15) -0.25732(14) 0.0433(6) Uani 1 1 d . . .
H22A H 1.0078 0.6064 -0.2605 0.052 Uiso 1 1 calc R . .
C23 C 0.88644(15) 0.60328(15) -0.19157(13) 0.0423(5) Uani 1 1 d . . .
H23A H 0.9144 0.6394 -0.1492 0.051 Uiso 1 1 calc R . .
C24 C 0.78946(15) 0.56995(14) -0.18684(12) 0.0361(5) Uani 1 1 d . . .
H24A H 0.7513 0.5839 -0.1414 0.043 Uiso 1 1 calc R . .

loop_
_atom_site_aniso_label
_atom_site_aniso_U_11
_atom_site_aniso_U_22
_atom_site_aniso_U_33
_atom_site_aniso_U_23
_atom_site_aniso_U_13
_atom_site_aniso_U_12
O1 0.0221(7) 0.0264(7) 0.0767(10) 0.0069(7) -0.0023(7) -0.0053(6)
O2 0.0289(7) 0.0332(8) 0.0443(8) 0.0031(6) -0.0066(6) -0.0111(6)
O3 0.0284(8) 0.0218(7) 0.0751(10) -0.0032(7) -0.0011(7) 0.0061(6)
O4 0.0348(8) 0.0290(8) 0.0507(8) -0.0055(6) -0.0001(6) 0.0119(6)
C1 0.0230(8) 0.0230(8) 0.0411(16) 0.0026(9) -0.0026(9) -0.0039(11)
C2 0.0227(8) 0.0227(8) 0.0389(15) 0.0027(9) -0.0027(9) -0.0063(11)
C3 0.0263(10) 0.0211(10) 0.0443(11) 0.0016(9) -0.0011(9) -0.0036(7)
C4 0.0242(10) 0.0232(10) 0.0381(11) 0.0018(9) -0.0027(9) -0.0040(7)
C5 0.0226(8) 0.0226(8) 0.0358(15) 0.0019(8) -0.0019(8) -0.0057(10)
C6 0.0203(8) 0.0203(8) 0.0390(15) 0.0000(9) 0.0000(9) -0.0016(11)
C7 0.0215(10) 0.0235(10) 0.0432(11) -0.0057(9) -0.0021(9) -0.0056(8)
C8 0.0303(12) 0.0336(12) 0.0524(12) -0.0032(10) 0.0033(10) -0.0052(9)
C9 0.0331(13) 0.0464(14) 0.0766(16) -0.0071(13) 0.0164(12) -0.0074(11)
C10 0.0247(12) 0.0506(15) 0.0854(18) -0.0168(14) 0.0026(12) 0.0059(11)
C11 0.0346(12) 0.0376(12) 0.0638(14) -0.0084(11) -0.0082(11) 0.0089(10)
C12 0.0296(11) 0.0279(11) 0.0486(12) -0.0034(9) -0.0018(9) -0.0001(9)
C13 0.0190(8) 0.0190(8) 0.0503(17) 0.0032(9) 0.0032(9) 0.0015(11)
C14 0.0197(8) 0.0197(8) 0.0470(16) 0.0040(9) 0.0040(9) 0.0036(10)
C15 0.0226(10) 0.0219(10) 0.0463(11) 0.0024(9) 0.0015(9) 0.0020(7)
C16 0.0229(10) 0.0222(9) 0.0377(11) 0.0032(9) 0.0017(9) 0.0026(7)
C17 0.0216(8) 0.0216(8) 0.0356(14) 0.0016(8) 0.0016(8) 0.0027(11)
C18 0.0191(8) 0.0191(8) 0.0367(15) 0.0031(9) 0.0031(9) 0.0002(10)
C19 0.0191(9) 0.0185(9) 0.0458(11) 0.0049(9) 0.0001(9) 0.0021(7)
C20 0.0289(11) 0.0308(11) 0.0530(13) -0.0039(10) 0.0060(10) -0.0001(9)
C21 0.0289(12) 0.0374(12) 0.0678(15) 0.0014(11) 0.0158(11) -0.0023(9)
C22 0.0210(10) 0.0324(11) 0.0764(16) 0.0072(12) 0.0016(11) -0.0023(8)
C23 0.0331(12) 0.0353(12) 0.0583(13) 0.0058(11) -0.0125(11) -0.0081(9)
C24 0.0319(11) 0.0327(11) 0.0436(12) 0.0034(10) 0.0012(10) 0.0001(9)

loop_
_atom_type_symbol
_atom_type_description
_atom_type_scat_dispersion_real
_atom_type_scat_dispersion_imag
_atom_type_scat_source
C C 0.0033 0.0016 'International Tables Vol C Tables 4.2.6.8 and 6.1.1.4'
H H 0.0000 0.0000 'International Tables Vol C Tables 4.2.6.8 and 6.1.1.4'
O O 0.0106 0.0060 'International Tables Vol C Tables 4.2.6.8 and 6.1.1.4'

loop_
_geom_angle_atom_site_label_1
_geom_angle_atom_site_label_2
_geom_angle_atom_site_label_3
_geom_angle
_geom_angle_site_symmetry_1
_geom_angle_site_symmetry_3
_geom_angle_publ_flag
C1 O1 H1 109.5 . . ?
C6 O2 H2 109.5 . . ?
C13 O3 H3 109.5 . . ?
C18 O4 H4 109.5 . . ?
O1 C1 O1 123.3(2) 6_554 . ?
O1 C1 C2 118.33(11) 6_554 . ?
O1 C1 C2 118.33(11) . . ?
C3 C2 C3 119.9(2) 6_554 . ?
C3 C2 C1 120.06(11) 6_554 . ?
C3 C2 C1 120.06(11) . . ?
C2 C3 C4 120.96(17) . . ?
C2 C3 H3A 119.5 . . ?
C4 C3 H3A 119.5 . . ?
C3 C4 C5 118.29(17) . . ?
C3 C4 C7 119.85(16) . . ?
C5 C4 C7 121.85(16) . . ?
C4 C5 C4 121.6(2) 6_554 . ?
C4 C5 C6 119.20(11) 6_554 . ?
C4 C5 C6 119.20(11) . . ?
O2 C6 O2 124.7(2) . 6_554 ?
O2 C6 C5 117.63(11) . . ?
O2 C6 C5 117.63(11) 6_554 . ?
C12 C7 C8 118.82(17) . . ?
C12 C7 C4 119.32(16) . . ?
C8 C7 C4 121.85(18) . . ?
C9 C8 C7 120.0(2) . . ?
C9 C8 H8A 120.0 . . ?
C7 C8 H8A 120.0 . . ?
C10 C9 C8 120.6(2) . . ?
C10 C9 H9A 119.7 . . ?
C8 C9 H9A 119.7 . . ?
C11 C10 C9 119.6(2) . . ?
C11 C10 H10A 120.2 . . ?
C9 C10 H10A 120.2 . . ?
C10 C11 C12 120.4(2) . . ?
C10 C11 H11A 119.8 . . ?
C12 C11 H11A 119.8 . . ?
C11 C12 C7 120.6(2) . . ?
C11 C12 H12A 119.7 . . ?
C7 C12 H12A 119.7 . . ?
O3 C13 O3 123.5(2) 5_664 . ?
O3 C13 C14 118.25(11) 5_664 . ?
O3 C13 C14 118.25(11) . . ?
C15 C14 C15 120.2(2) 5_664 . ?
C15 C14 C13 119.89(11) 5_664 . ?
C15 C14 C13 119.89(11) . . ?
C14 C15 C16 120.83(17) . . ?
C14 C15 H15A 119.6 . . ?
C16 C15 H15A 119.6 . . ?
C15 C16 C17 118.64(16) . . ?
C15 C16 C19 118.74(15) . . ?
C17 C16 C19 122.52(15) . . ?
C16 C17 C16 120.7(2) . 5_664 ?
C16 C17 C18 119.67(11) . . ?
C16 C17 C18 119.67(11) 5_664 . ?
O4 C18 O4 124.2(2) 5_664 . ?
O4 C18 C17 117.88(11) 5_664 . ?
O4 C18 C17 117.88(11) . . ?
C24 C19 C20 119.11(17) . . ?
C24 C19 C16 121.17(17) . . ?
C20 C19 C16 119.66(18) . . ?
C19 C20 C21 120.0(2) . . ?
C19 C20 H20A 120.0 . . ?
C21 C20 H20A 120.0 . . ?
C22 C21 C20 120.6(2) . . ?
C22 C21 H21A 119.7 . . ?
C20 C21 H21A 119.7 . . ?
C23 C22 C21 119.93(19) . . ?
C23 C22 H22A 120.0 . . ?
C21 C22 H22A 120.0 . . ?
C22 C23 C24 120.0(2) . . ?
C22 C23 H23A 120.0 . . ?
C24 C23 H23A 120.0 . . ?
C19 C24 C23 120.38(19) . . ?
C19 C24 H24A 119.8 . . ?
C23 C24 H24A 119.8 . . ?

loop_
_geom_bond_atom_site_label_1
_geom_bond_atom_site_label_2
_geom_bond_distance
_geom_bond_site_symmetry_2
_geom_bond_publ_flag
O1 C1 1.2642(16) . ?
O1 H1 0.8400 . ?
O2 C6 1.2633(16) . ?
O2 H2 0.8400 . ?
O3 C13 1.2663(17) . ?
O3 H3 0.8400 . ?
O4 C18 1.2614(16) . ?
O4 H4 0.8400 . ?
C1 O1 1.2642(16) 6_554 ?
C1 C2 1.487(3) . ?
C2 C3 1.392(2) 6_554 ?
C2 C3 1.392(2) . ?
C3 C4 1.397(3) . ?
C3 H3A 0.9500 . ?
C4 C5 1.405(2) . ?
C4 C7 1.489(2) . ?
C5 C4 1.405(2) 6_554 ?
C5 C6 1.498(3) . ?
C6 O2 1.2633(16) 6_554 ?
C7 C12 1.386(3) . ?
C7 C8 1.392(3) . ?
C8 C9 1.386(3) . ?
C8 H8A 0.9500 . ?
C9 C10 1.380(3) . ?
C9 H9A 0.9500 . ?
C10 C11 1.369(3) . ?
C10 H10A 0.9500 . ?
C11 C12 1.385(3) . ?
C11 H11A 0.9500 . ?
C12 H12A 0.9500 . ?
C13 O3 1.2663(17) 5_664 ?
C13 C14 1.495(3) . ?
C14 C15 1.385(2) 5_664 ?
C14 C15 1.385(2) . ?
C15 C16 1.395(3) . ?
C15 H15A 0.9500 . ?
C16 C17 1.410(2) . ?
C16 C19 1.490(2) . ?
C17 C16 1.410(2) 5_664 ?
C17 C18 1.498(3) . ?
C18 O4 1.2614(16) 5_664 ?
C19 C24 1.384(3) . ?
C19 C20 1.385(3) . ?
C20 C21 1.389(3) . ?
C20 H20A 0.9500 . ?
C21 C22 1.371(3) . ?
C21 H21A 0.9500 . ?
C22 C23 1.371(3) . ?
C22 H22A 0.9500 . ?
C23 C24 1.393(3) . ?
C23 H23A 0.9500 . ?
C24 H24A 0.9500 . ?
